data_7004732
loop_
_publ_author_name
'Klap\"otke, Thomas M.'
'Sabat\'e, Carles Mir\'o'
'Welch, Jan M.'

_publ_section_title
;
 Alkali metal 5-nitrotetrazolate salts: prospective replacements for
 service lead(ii) azide in explosive initiators
;
_journal_issue 45
_journal_name_full 'Dalton Transactions'
_journal_page_first 6372
_journal_page_last 6380
_journal_paper_doi 10.1039/b811410b
_journal_year 2008
_chemical_formula_moiety 'Na, C N5 O2, 2(H2 O)'
_chemical_formula_sum 'C H4 N5 Na O4'
_chemical_formula_weight 173.08
_space_group_IT_number 2
_symmetry_cell_setting triclinic
_symmetry_space_group_name_Hall '-P 1'
_symmetry_space_group_name_H-M 'P -1'
_audit_creation_date 2008-05-29T15:20:31-00:00
_audit_creation_method 'WinGX routine CIF_UPDATE'
_cell_angle_alpha 104.663(13)
_cell_angle_beta 109.778(15)
_cell_angle_gamma 110.281(15)
_cell_formula_units_Z 2
_cell_length_a 6.4266(9)
_cell_length_b 7.8747(14)
_cell_length_c 8.180(3)
_cell_measurement_reflns_used 2213
_cell_measurement_temperature 200(2)
_cell_measurement_theta_max 32.0428
_cell_measurement_theta_min 3.8149
_cell_volume 331.67(17)
_computing_cell_refinement
;
CrysAlis RED, Oxford Diffraction Ltd.,
Version 1.171.32.5 (release 08-05-2007 CrysAlis171 .NET)
(compiled May 8 2007,13:10:02)
;
_computing_data_collection
;
CrysAlis CCD, Oxford Diffraction Ltd.,
Version 1.171.32.5 (release 08-05-2007 CrysAlis171 .NET)
(compiled May 8 2007,13:10:02)
;
_computing_data_reduction
;
CrysAlis RED, Oxford Diffraction Ltd.,
Version 1.171.32.5 (release 08-05-2007 CrysAlis171 .NET)
(compiled May 8 2007,13:10:02)
;
_computing_molecular_graphics 'Ortep-3 for Windows (Farrugia, 1997)'
_computing_publication_material 'WinGX publication routines (Farrugia, 1999)'
_computing_structure_refinement 'SHELXL-97 (Sheldrick, 1997)'
_computing_structure_solution 'SHELXS-97 (Sheldrick, 1997)'
_diffrn_measured_fraction_theta_full 0.994
_diffrn_measured_fraction_theta_max 0.994
_diffrn_measurement_device 'CCD camera on \k-goniostat'
_diffrn_measurement_device_type 'Oxford Xcalibur3 CCD area detector'
_diffrn_measurement_method 'omega scan'
_diffrn_radiation_probe x-ray
_diffrn_radiation_type MoK\a
_diffrn_radiation_wavelength 0.71073
_diffrn_reflns_av_R_equivalents 0.0217
_diffrn_reflns_limit_h_max 8
_diffrn_reflns_limit_h_min -8
_diffrn_reflns_limit_k_max 10
_diffrn_reflns_limit_k_min -9
_diffrn_reflns_limit_l_max 11
_diffrn_reflns_limit_l_min -11
_diffrn_reflns_number 4558
_diffrn_reflns_theta_full 29
_diffrn_reflns_theta_max 29
_diffrn_reflns_theta_min 3.83
_exptl_absorpt_coefficient_mu 0.216
_exptl_absorpt_correction_T_max 0.998
_exptl_absorpt_correction_T_min 0.917
_exptl_absorpt_correction_type multi-scan
_exptl_absorpt_process_details
;
CrysAlis RED, Oxford Diffraction Ltd.,
Version 1.171.31.7 (release 18-10-2006 CrysAlis171 .NET)
(compiled Oct 18 2006,16:28:17)
Empirical absorption correction using spherical harmonics,
implemented in SCALE3 ABSPACK scaling algorithm.
;
_exptl_crystal_colour colorless
_exptl_crystal_density_diffrn 1.733
_exptl_crystal_density_method 'not measured'
_exptl_crystal_description block
_exptl_crystal_F_000 176
_exptl_crystal_size_max 0.23
_exptl_crystal_size_mid 0.05
_exptl_crystal_size_min 0.01
_refine_diff_density_max 0.209
_refine_diff_density_min -0.307
_refine_ls_extinction_method none
_refine_ls_goodness_of_fit_ref 0.936
_refine_ls_hydrogen_treatment mixed
_refine_ls_matrix_type full
_refine_ls_number_parameters 119
_refine_ls_number_reflns 1763
_refine_ls_number_restraints 0
_refine_ls_restrained_S_all 0.936
_refine_ls_R_factor_gt 0.0281
_refine_ls_shift/su_max 0
_refine_ls_structure_factor_coef Fsqd
_refine_ls_weighting_details 'calc w=1/[\s^2^(Fo^2^)+(0.0406P)^2^+0.0000P] where P=(Fo^2^+2Fc^2^)/3'
_refine_ls_weighting_scheme calc
_refine_ls_wR_factor_ref 0.07
_reflns_number_gt 1231
_reflns_number_total 1763
_reflns_threshold_expression >2sigma(I)
_cod_data_source_file b811410b.txt
_cod_data_source_block dx218_rrp
_cod_original_cell_volume 331.66(17)
_cod_database_code 7004732

loop_
_symmetry_equiv_pos_as_xyz
'x, y, z'
'-x, -y, -z'

loop_
_atom_site_label
_atom_site_type_symbol
_atom_site_fract_x
_atom_site_fract_y
_atom_site_fract_z
_atom_site_U_iso_or_equiv
_atom_site_adp_type
_atom_site_occupancy
_atom_site_symmetry_multiplicity
_atom_site_calc_flag
_atom_site_refinement_flags
_atom_site_disorder_assembly
_atom_site_disorder_group
C C -0.18476(19) -0.39556(17) 0.57379(15) 0.0177(2) Uani 1 1 d . . .
O1 O -0.07411(15) -0.21632(14) 0.88470(12) 0.0302(2) Uani 1 1 d . . .
O2 O -0.24817(18) -0.53895(14) 0.77520(13) 0.0353(2) Uani 1 1 d . . .
O3 O 0.45496(17) 0.14109(15) 0.93601(14) 0.0267(2) Uani 1 1 d . . .
O4 O -0.40163(16) -0.01471(15) 0.67129(16) 0.0250(2) Uani 1 1 d . . .
N4 N -0.29562(16) -0.56589(14) 0.42188(13) 0.0207(2) Uani 1 1 d . . .
N3 N -0.26301(18) -0.50576(15) 0.28869(13) 0.0229(2) Uani 1 1 d . . .
N2 N -0.13974(17) -0.30861(15) 0.36302(14) 0.0230(2) Uani 1 1 d . . .
N1 N -0.08706(17) -0.23373(14) 0.54685(13) 0.0212(2) Uani 1 1 d . . .
N5 N -0.16814(17) -0.38423(16) 0.75742(14) 0.0224(2) Uani 1 1 d . . .
Na Na 0.03703(8) 0.08947(7) 0.79301(6) 0.02219(14) Uani 1 1 d . . .
H31 H 0.562(3) 0.256(3) 1.026(3) 0.050 Uiso 1 1 d . . .
H32 H 0.474(7) 0.058(6) 0.971(5) 0.050 Uiso 0.50(2) 1 d P . .
H33 H 0.525(6) 0.132(5) 0.856(6) 0.050 Uiso 0.50(2) 1 d P . .
H41 H -0.490(3) -0.127(3) 0.642(2) 0.050 Uiso 1 1 d . . .
H42 H -0.457(6) 0.000(5) 0.572(5) 0.050 Uiso 0.50(2) 1 d P . .
H43 H -0.399(6) 0.059(6) 0.758(6) 0.050 Uiso 0.50(2) 1 d P . .

loop_
_atom_site_aniso_label
_atom_site_aniso_U_11
_atom_site_aniso_U_22
_atom_site_aniso_U_33
_atom_site_aniso_U_23
_atom_site_aniso_U_13
_atom_site_aniso_U_12
C 0.0159(5) 0.0173(6) 0.0188(5) 0.0067(5) 0.0083(4) 0.0072(5)
O1 0.0332(5) 0.0295(5) 0.0186(4) 0.0040(4) 0.0115(4) 0.0104(4)
O2 0.0464(5) 0.0340(6) 0.0388(5) 0.0244(5) 0.0273(5) 0.0193(5)
O3 0.0257(5) 0.0239(5) 0.0231(5) 0.0063(4) 0.0089(4) 0.0094(4)
O4 0.0269(5) 0.0206(5) 0.0244(5) 0.0087(4) 0.0119(4) 0.0085(4)
N4 0.0199(5) 0.0182(5) 0.0215(5) 0.0069(4) 0.0100(4) 0.0071(4)
N3 0.0242(5) 0.0211(6) 0.0204(5) 0.0075(4) 0.0103(4) 0.0087(4)
N2 0.0255(5) 0.0216(5) 0.0215(5) 0.0088(4) 0.0119(4) 0.0101(4)
N1 0.0231(5) 0.0185(5) 0.0217(5) 0.0083(4) 0.0114(4) 0.0090(4)
N5 0.0212(5) 0.0271(6) 0.0217(5) 0.0110(5) 0.0118(4) 0.0119(4)
Na 0.0244(2) 0.0202(3) 0.0199(2) 0.0078(2) 0.01098(19) 0.0084(2)

loop_
_atom_type_symbol
_atom_type_description
_atom_type_scat_dispersion_real
_atom_type_scat_dispersion_imag
_atom_type_scat_source
C C 0.0033 0.0016 'International Tables Vol C Tables 4.2.6.8 and 6.1.1.4'
H H 0 0 'International Tables Vol C Tables 4.2.6.8 and 6.1.1.4'
O O 0.0106 0.006 'International Tables Vol C Tables 4.2.6.8 and 6.1.1.4'
N N 0.0061 0.0033 'International Tables Vol C Tables 4.2.6.8 and 6.1.1.4'
Na Na 0.0362 0.0249 'International Tables Vol C Tables 4.2.6.8 and 6.1.1.4'

loop_
_geom_angle_atom_site_label_1
_geom_angle_atom_site_label_2
_geom_angle_atom_site_label_3
_geom_angle
_geom_angle_site_symmetry_1
_geom_angle_site_symmetry_3
_geom_angle_publ_flag
N4 C N1 115.04(10) . . ?
N4 C N5 123.17(10) . . ?
N1 C N5 121.79(10) . . ?
N5 O1 Na 134.26(7) . 2_557 ?
N5 O1 Na 117.89(7) . . ?
Na O1 Na 106.45(4) 2_557 . ?
Na O3 H31 115.1(12) . . ?
Na O3 H32 116(3) . . ?
H31 O3 H32 108(3) . . ?
Na O3 H33 115(2) . . ?
H31 O3 H33 102(2) . . ?
H32 O3 H33 98(4) . . ?
Na O4 H41 117.0(13) . . ?
Na O4 H42 111(2) . . ?
H41 O4 H42 104(3) . . ?
Na O4 H43 100(2) . . ?
H41 O4 H43 113(3) . . ?
H42 O4 H43 113(4) . . ?
C N4 N3 102.65(9) . . ?
N2 N3 N4 109.75(9) . . ?
N3 N2 N1 109.78(9) . . ?
N3 N2 Na 129.23(7) . 2_556 ?
N1 N2 Na 120.83(8) . 2_556 ?
C N1 N2 102.79(9) . . ?
C N1 Na 117.76(8) . . ?
N2 N1 Na 137.44(7) . . ?
O2 N5 O1 124.83(10) . . ?
O2 N5 C 118.25(11) . . ?
O1 N5 C 116.92(10) . . ?
O3 Na O4 168.35(4) . . ?
O3 Na N2 91.97(4) . 2_556 ?
O4 Na N2 99.47(4) . 2_556 ?
O3 Na N1 89.45(5) . . ?
O4 Na N1 86.32(4) . . ?
N2 Na N1 100.81(4) 2_556 . ?
O3 Na O1 88.93(4) . 2_557 ?
O4 Na O1 86.86(4) . 2_557 ?
N2 Na O1 121.83(4) 2_556 2_557 ?
N1 Na O1 137.36(4) . 2_557 ?
O3 Na O1 84.87(4) . . ?
O4 Na O1 83.53(4) . . ?
N2 Na O1 164.32(4) 2_556 . ?
N1 Na O1 63.87(4) . . ?
O1 Na O1 73.55(4) 2_557 . ?
O3 Na Na 86.05(4) . 2_557 ?
O4 Na Na 83.93(3) . 2_557 ?
N2 Na Na 159.89(4) 2_556 2_557 ?
N1 Na Na 99.18(4) . 2_557 ?
O1 Na Na 38.21(3) 2_557 2_557 ?
O1 Na Na 35.34(2) . 2_557 ?
O3 Na H43 159.9(9) . . ?
O4 Na H43 17.1(9) . . ?
N2 Na H43 101.3(8) 2_556 . ?
N1 Na H43 102.5(10) . . ?
O1 Na H43 71.3(9) 2_557 . ?
O1 Na H43 86.1(8) . . ?
Na Na H43 76.3(8) 2_557 . ?

loop_
_geom_bond_atom_site_label_1
_geom_bond_atom_site_label_2
_geom_bond_distance
_geom_bond_site_symmetry_2
_geom_bond_publ_flag
C N4 1.3211(16) . ?
C N1 1.3221(14) . ?
C N5 1.4466(15) . ?
O1 N5 1.2333(15) . ?
O1 Na 2.4660(14) 2_557 ?
O1 Na 2.6373(11) . ?
O2 N5 1.2148(13) . ?
O3 Na 2.3714(11) . ?
O3 H31 0.851(19) . ?
O3 H32 0.81(3) . ?
O3 H33 0.91(5) . ?
O4 Na 2.3865(11) . ?
O4 H41 0.783(19) . ?
O4 H42 0.82(3) . ?
O4 H43 0.79(5) . ?
N4 N3 1.3424(13) . ?
N3 N2 1.3232(15) . ?
N2 N1 1.3385(15) . ?
N2 Na 2.4368(11) 2_556 ?
N1 Na 2.4657(13) . ?
Na N2 2.4368(11) 2_556 ?
Na O1 2.4660(14) 2_557 ?
Na Na 4.0890(16) 2_557 ?
Na H43 2.64(4) . ?

loop_
_geom_hbond_atom_site_label_D
_geom_hbond_atom_site_label_H
_geom_hbond_atom_site_label_A
_geom_hbond_distance_DH
_geom_hbond_distance_HA
_geom_hbond_distance_DA
_geom_hbond_angle_DHA
_geom_hbond_site_symmetry_A
O3 H31 N3 0.851(19) 2.063(19) 2.8718(18) 158.6(16) 1_666
O4 H41 N4 0.783(19) 2.14(2) 2.9226(15) 175.2(17) 2_446
O3 H32 O3 0.81(3) 2.02(3) 2.833(2) 176(4) 2_657
O4 H42 O4 0.82(3) 1.94(3) 2.764(2) 176(4) 2_456
O3 H33 O4 0.91(5) 1.95(5) 2.7987(18) 153(3) 1_655
O4 H43 O3 0.79(5) 2.07(5) 2.7987(18) 154(3) 1_455

loop_
_geom_torsion_atom_site_label_1
_geom_torsion_atom_site_label_2
_geom_torsion_atom_site_label_3
_geom_torsion_atom_site_label_4
_geom_torsion
_geom_torsion_site_symmetry_1
_geom_torsion_site_symmetry_2
_geom_torsion_site_symmetry_3
_geom_torsion_site_symmetry_4
_geom_torsion_publ_flag
N1 C N4 N3 0.48(12) . . . . ?
N5 C N4 N3 -179.08(9) . . . . ?
C N4 N3 N2 -0.42(11) . . . . ?
N4 N3 N2 N1 0.25(12) . . . . ?
N4 N3 N2 Na -175.06(7) . . . 2_556 ?
N4 C N1 N2 -0.34(13) . . . . ?
N5 C N1 N2 179.23(10) . . . . ?
N4 C N1 Na 166.32(7) . . . . ?
N5 C N1 Na -14.11(13) . . . . ?
N3 N2 N1 C 0.05(12) . . . . ?
Na N2 N1 C 175.81(7) 2_556 . . . ?
N3 N2 N1 Na -162.38(8) . . . . ?
Na N2 N1 Na 13.38(14) 2_556 . . . ?
Na O1 N5 O2 -8.97(18) 2_557 . . . ?
Na O1 N5 O2 -173.33(9) . . . . ?
Na O1 N5 C 170.57(7) 2_557 . . . ?
Na O1 N5 C 6.20(12) . . . . ?
N4 C N5 O2 4.06(16) . . . . ?
N1 C N5 O2 -175.47(10) . . . . ?
N4 C N5 O1 -175.51(10) . . . . ?
N1 C N5 O1 4.96(15) . . . . ?
C N1 Na O3 95.86(8) . . . . ?
N2 N1 Na O3 -103.58(11) . . . . ?
C N1 Na O4 -73.29(8) . . . . ?
N2 N1 Na O4 87.28(11) . . . . ?
C N1 Na N2 -172.24(8) . . . 2_556 ?
N2 N1 Na N2 -11.67(13) . . . 2_556 ?
C N1 Na O1 8.03(10) . . . 2_557 ?
N2 N1 Na O1 168.60(9) . . . 2_557 ?
C N1 Na O1 11.30(7) . . . . ?
N2 N1 Na O1 171.87(12) . . . . ?
C N1 Na Na 9.95(8) . . . 2_557 ?
N2 N1 Na Na 170.52(10) . . . 2_557 ?
N5 O1 Na O3 -101.21(9) . . . . ?
Na O1 Na O3 90.40(5) 2_557 . . . ?
N5 O1 Na O4 79.76(9) . . . . ?
Na O1 Na O4 -88.63(5) 2_557 . . . ?
N5 O1 Na N2 -22.27(17) . . . 2_556 ?
Na O1 Na N2 169.34(12) 2_557 . . 2_556 ?
N5 O1 Na N1 -9.31(8) . . . . ?
Na O1 Na N1 -177.69(5) 2_557 . . . ?
N5 O1 Na O1 168.39(10) . . . 2_557 ?
Na O1 Na O1 0.0 2_557 . . 2_557 ?
N5 O1 Na Na 168.39(10) . . . 2_557 ?
